data_7042079
loop_
_publ_author_name
'Pop, Alexandra'
'Bellini, Cl\'ement'
'\,Suteu, R\(azvan'
'Dorcet, Vincent'
'Roisnel, Thierry'
'Carpentier, Jean-Fran\,cois'
'Silvestru, Anca'
'Sarazin, Yann'

_publ_section_title
;
 Cadmium complexes bearing (Me2)N^E^O(-) (E = S, Se)
 organochalcogenoalkoxides and their zinc and mercury analogues.
;
_journal_issue 10
_journal_name_full 'Dalton transactions (Cambridge, England : 2003)'
_journal_page_first 3179
_journal_page_last 3191
_journal_paper_doi 10.1039/c7dt00279c
_journal_volume 46
_journal_year 2017
_chemical_compound_source 'synthesis as described'
_chemical_formula_moiety 'C19 H32 Cd F6 N2 O S Si2'
_chemical_formula_sum 'C19 H32 Cd F6 N2 O S Si2'
_chemical_formula_weight 619.11
_chemical_name_systematic
;
 ?
;
_space_group_IT_number 2
_symmetry_cell_setting triclinic
_symmetry_Int_Tables_number 2
_symmetry_space_group_name_Hall '-P 1'
_symmetry_space_group_name_H-M 'P -1'
_atom_sites_solution_hydrogens geom
_atom_sites_solution_primary direct
_atom_sites_solution_secondary difmap
_audit_conform_dict_location ftp://ftp.iucr.org/pub/cif_core.dic
_audit_conform_dict_name cif_core.dic
_audit_conform_dict_version 2.3
_audit_creation_date 2014-11-18T11:02:25-00:00
_audit_creation_method 'WinGX routine CIF_UPDATE'
_audit_update_record
;
2016-11-22 deposited with the CCDC.
2017-02-13 downloaded from the CCDC.
;
_cell_angle_alpha 92.8170(10)
_cell_angle_beta 90.0630(10)
_cell_angle_gamma 97.4510(10)
_cell_formula_units_Z 2
_cell_length_a 9.9892(3)
_cell_length_b 10.8280(3)
_cell_length_c 13.9517(4)
_cell_measurement_reflns_used 9968
_cell_measurement_temperature 150(2)
_cell_measurement_theta_max 27.45
_cell_measurement_theta_min 2.34
_cell_measurement_wavelength 0.71073
_cell_volume 1494.47(7)
_computing_cell_refinement 'Bruker APEX2 (Bruker, 2006)'
_computing_data_collection 'Bruker APEX2 (Bruker, 2006)'
_computing_data_reduction 'Bruker APEX2 (Bruker, 2006)'
_computing_molecular_graphics 'Ortep-3 for Windows (Farrugia, 1997)'
_computing_publication_material
;
          WinGX publication routines (Farrugia, 2012),
          CRYSCALc (T. Roisnel, local program, 2014)
;
_computing_structure_refinement 'SHELXL-97 (Sheldrick, 1997)'
_computing_structure_solution 'SIR97 (Altomare et al., 1999)'
_diffrn_ambient_temperature 150(2)
_diffrn_detector 'CCD plate'
_diffrn_measured_fraction_theta_full 0.983
_diffrn_measured_fraction_theta_max 0.983
_diffrn_measurement_device_type 'APEXII, Bruker-AXS'
_diffrn_measurement_method 'CCD rotation images, thin slices'
_diffrn_radiation_monochromator graphite
_diffrn_radiation_probe x-ray
_diffrn_radiation_type MoK\a
_diffrn_radiation_wavelength 0.71073
_diffrn_reflns_av_R_equivalents 0.0254
_diffrn_reflns_av_unetI/netI 0.0292
_diffrn_reflns_limit_h_max 12
_diffrn_reflns_limit_h_min -10
_diffrn_reflns_limit_k_max 13
_diffrn_reflns_limit_k_min -14
_diffrn_reflns_limit_l_max 18
_diffrn_reflns_limit_l_min -18
_diffrn_reflns_number 20065
_diffrn_reflns_theta_full 27.45
_diffrn_reflns_theta_max 27.45
_diffrn_reflns_theta_min 2.92
_exptl_absorpt_coefficient_mu 0.930
_exptl_absorpt_correction_T_max 0.709
_exptl_absorpt_correction_T_min 0.624
_exptl_absorpt_correction_type multi-scan
_exptl_absorpt_process_details
;
  [Sheldrick, G.M. (2002). SADABS Bruker AXS Inc., Madison, Wisconsin, USA]
;
_exptl_crystal_colour colourless
_exptl_crystal_density_diffrn 1.376
_exptl_crystal_density_method 'not measured'
_exptl_crystal_description block
_exptl_crystal_F_000 628
_exptl_crystal_size_max 0.56
_exptl_crystal_size_mid 0.48
_exptl_crystal_size_min 0.37
_platon_squeeze_details
;
;
_refine_diff_density_max 0.924
_refine_diff_density_min -0.324
_refine_diff_density_rms 0.072
_refine_ls_extinction_method none
_refine_ls_goodness_of_fit_ref 1.043
_refine_ls_hydrogen_treatment constr
_refine_ls_matrix_type full
_refine_ls_number_parameters 297
_refine_ls_number_reflns 6712
_refine_ls_number_restraints 0
_refine_ls_restrained_S_all 1.043
_refine_ls_R_factor_all 0.0305
_refine_ls_R_factor_gt 0.0259
_refine_ls_shift/su_max 0.011
_refine_ls_shift/su_mean 0.001
_refine_ls_structure_factor_coef Fsqd
_refine_ls_weighting_details 'calc w=1/[\s^2^(Fo^2^)+(0.0394P)^2^+0.1777P] where P=(Fo^2^+2Fc^2^)/3'
_refine_ls_weighting_scheme calc
_refine_ls_wR_factor_gt 0.0667
_refine_ls_wR_factor_ref 0.0688
_reflns_number_gt 5994
_reflns_number_total 6712
_reflns_threshold_expression >2sigma(I)
_cod_data_source_file c7dt00279c2.cif
_cod_data_source_block ALE254
_cod_depositor_comments 'Adding full bibliography for 7042078--7042085.cif.'
_cod_database_code 7042079

loop_
_symmetry_equiv_pos_as_xyz
'x, y, z'
'-x, -y, -z'

loop_
_atom_site_label
_atom_site_type_symbol
_atom_site_fract_x
_atom_site_fract_y
_atom_site_fract_z
_atom_site_U_iso_or_equiv
_atom_site_adp_type
_atom_site_occupancy
_atom_site_symmetry_multiplicity
_atom_site_calc_flag
_atom_site_refinement_flags
Cd1 Cd 0.446868(13) 0.572841(11) 0.749197(10) 0.02458(5) Uani 1 1 d .
S11 S 0.47936(5) 0.39423(4) 0.61710(3) 0.02558(10) Uani 1 1 d .
Si1 Si 0.51239(6) 0.86789(5) 0.78862(4) 0.03167(13) Uani 1 1 d .
Si2 Si 0.28760(6) 0.77129(5) 0.64266(4) 0.02967(12) Uani 1 1 d .
N1 N 0.40957(17) 0.75387(14) 0.72521(13) 0.0291(4) Uani 1 1 d .
C2 C 0.5655(3) 0.8071(2) 0.90422(19) 0.0528(7) Uani 1 1 d .
H2A H 0.4854 0.7815 0.9426 0.079 Uiso 1 1 calc R
H2B H 0.6248 0.8728 0.94 0.079 Uiso 1 1 calc R
H2C H 0.6141 0.7353 0.8906 0.079 Uiso 1 1 calc R
C3 C 0.6706(3) 0.9228(2) 0.7218(2) 0.0528(7) Uani 1 1 d .
H3A H 0.7207 0.8521 0.7074 0.079 Uiso 1 1 calc R
H3B H 0.7269 0.9865 0.7615 0.079 Uiso 1 1 calc R
H3C H 0.6467 0.9582 0.6618 0.079 Uiso 1 1 calc R
C4 C 0.4257(3) 1.0084(2) 0.8186(2) 0.0529(7) Uani 1 1 d .
H4A H 0.4005 1.0445 0.7592 0.079 Uiso 1 1 calc R
H4B H 0.487 1.0703 0.8564 0.079 Uiso 1 1 calc R
H4C H 0.3444 0.9837 0.8559 0.079 Uiso 1 1 calc R
C5 C 0.2301(2) 0.6182(2) 0.57701(16) 0.0377(5) Uani 1 1 d .
H5A H 0.3059 0.5903 0.5411 0.057 Uiso 1 1 calc R
H5B H 0.1569 0.6283 0.5324 0.057 Uiso 1 1 calc R
H5C H 0.1977 0.5561 0.6233 0.057 Uiso 1 1 calc R
C6 C 0.3501(3) 0.8856(2) 0.55047(18) 0.0454(6) Uani 1 1 d .
H6A H 0.3806 0.967 0.5825 0.068 Uiso 1 1 calc R
H6B H 0.2769 0.8938 0.5054 0.068 Uiso 1 1 calc R
H6C H 0.4256 0.8557 0.5155 0.068 Uiso 1 1 calc R
C7 C 0.1329(2) 0.8252(2) 0.69825(19) 0.0444(6) Uani 1 1 d .
H7A H 0.0954 0.7656 0.7449 0.067 Uiso 1 1 calc R
H7B H 0.0655 0.8308 0.6481 0.067 Uiso 1 1 calc R
H7C H 0.157 0.9074 0.7308 0.067 Uiso 1 1 calc R
N11 N 0.28923(15) 0.44273(14) 0.83432(12) 0.0244(3) Uani 1 1 d .
C12 C 0.3349(2) 0.4693(2) 0.93504(15) 0.0345(5) Uani 1 1 d .
H12A H 0.2765 0.4165 0.9772 0.052 Uiso 1 1 calc R
H12B H 0.3304 0.5572 0.9531 0.052 Uiso 1 1 calc R
H12C H 0.4282 0.4516 0.9415 0.052 Uiso 1 1 calc R
C13 C 0.1478(2) 0.4674(2) 0.82594(17) 0.0348(5) Uani 1 1 d .
H13A H 0.1159 0.4478 0.7598 0.052 Uiso 1 1 calc R
H13B H 0.1425 0.5556 0.8429 0.052 Uiso 1 1 calc R
H13C H 0.0912 0.4153 0.8696 0.052 Uiso 1 1 calc R
C14 C 0.30196(19) 0.30975(16) 0.80912(14) 0.0248(4) Uani 1 1 d .
H14A H 0.2503 0.2574 0.8562 0.03 Uiso 1 1 calc R
H14B H 0.398 0.2975 0.8153 0.03 Uiso 1 1 calc R
C15 C 0.25312(19) 0.26453(17) 0.70928(15) 0.0271(4) Uani 1 1 d .
C16 C 0.1281(2) 0.18955(19) 0.69950(19) 0.0385(5) Uani 1 1 d .
H16 H 0.0777 0.169 0.7555 0.046 Uiso 1 1 calc R
C17 C 0.0756(2) 0.1445(2) 0.6108(2) 0.0479(6) Uani 1 1 d .
H17 H -0.0105 0.0957 0.6066 0.058 Uiso 1 1 calc R
C18 C 0.1482(3) 0.1704(2) 0.5284(2) 0.0470(6) Uani 1 1 d .
H18 H 0.1125 0.1393 0.4675 0.056 Uiso 1 1 calc R
C19 C 0.2740(2) 0.24246(19) 0.53515(16) 0.0349(5) Uani 1 1 d .
H19 H 0.3249 0.2594 0.4788 0.042 Uiso 1 1 calc R
C20 C 0.32552(19) 0.28976(16) 0.62398(14) 0.0261(4) Uani 1 1 d .
O21 O 0.60636(13) 0.48877(12) 0.81347(10) 0.0275(3) Uani 1 1 d .
C22 C 0.68321(18) 0.41834(17) 0.75953(14) 0.0257(4) Uani 1 1 d .
C23 C 0.7932(2) 0.5048(2) 0.70814(16) 0.0350(5) Uani 1 1 d .
F24 F 0.73431(13) 0.56642(13) 0.64134(10) 0.0461(3) Uani 1 1 d .
F25 F 0.86186(14) 0.59002(13) 0.76675(11) 0.0503(4) Uani 1 1 d .
F26 F 0.88419(12) 0.44317(14) 0.66111(10) 0.0472(3) Uani 1 1 d .
C27 C 0.75263(19) 0.33858(19) 0.82843(15) 0.0296(4) Uani 1 1 d .
F28 F 0.83567(12) 0.40744(12) 0.89120(9) 0.0376(3) Uani 1 1 d .
F29 F 0.82436(13) 0.25710(12) 0.78307(10) 0.0433(3) Uani 1 1 d .
F30 F 0.65935(12) 0.27126(12) 0.88059(9) 0.0397(3) Uani 1 1 d .
C31 C 0.60580(19) 0.32443(18) 0.68326(15) 0.0274(4) Uani 1 1 d .
H31A H 0.5609 0.2514 0.716 0.033 Uiso 1 1 calc R
H31B H 0.6715 0.2945 0.6374 0.033 Uiso 1 1 calc R

loop_
_atom_site_aniso_label
_atom_site_aniso_U_11
_atom_site_aniso_U_22
_atom_site_aniso_U_33
_atom_site_aniso_U_23
_atom_site_aniso_U_13
_atom_site_aniso_U_12
Cd1 0.02245(8) 0.02028(8) 0.03134(9) 0.00152(5) -0.00262(6) 0.00392(5)
S11 0.0249(2) 0.0279(2) 0.0242(2) 0.00061(18) -0.00291(19) 0.00444(18)
Si1 0.0373(3) 0.0220(3) 0.0350(3) -0.0007(2) -0.0029(2) 0.0019(2)
Si2 0.0318(3) 0.0279(3) 0.0307(3) 0.0058(2) -0.0020(2) 0.0076(2)
N1 0.0331(9) 0.0195(7) 0.0350(9) 0.0009(6) -0.0054(7) 0.0049(6)
C2 0.0729(18) 0.0402(13) 0.0419(14) -0.0025(11) -0.0190(13) -0.0033(12)
C3 0.0466(15) 0.0516(14) 0.0549(16) -0.0031(12) -0.0001(12) -0.0111(12)
C4 0.0575(16) 0.0281(11) 0.0723(19) -0.0131(11) -0.0033(14) 0.0076(10)
C5 0.0388(12) 0.0396(11) 0.0350(12) 0.0018(9) -0.0084(10) 0.0060(9)
C6 0.0519(15) 0.0424(12) 0.0436(14) 0.0173(11) -0.0008(11) 0.0076(11)
C7 0.0377(13) 0.0461(13) 0.0522(15) 0.0050(11) 0.0005(11) 0.0150(10)
N11 0.0193(8) 0.0271(8) 0.0269(8) -0.0004(6) -0.0027(6) 0.0039(6)
C12 0.0331(11) 0.0428(11) 0.0273(11) -0.0022(9) 0.0002(9) 0.0053(9)
C13 0.0202(10) 0.0377(11) 0.0482(13) 0.0011(9) 0.0031(9) 0.0103(8)
C14 0.0208(9) 0.0246(9) 0.0298(10) 0.0040(7) -0.0006(8) 0.0046(7)
C15 0.0223(9) 0.0213(8) 0.0383(11) 0.0007(8) -0.0076(8) 0.0052(7)
C16 0.0271(11) 0.0310(10) 0.0563(15) 0.0012(10) -0.0063(10) 0.0005(8)
C17 0.0327(12) 0.0356(12) 0.0722(19) -0.0096(11) -0.0216(12) -0.0030(9)
C18 0.0483(14) 0.0389(12) 0.0527(15) -0.0103(11) -0.0295(12) 0.0065(10)
C19 0.0395(12) 0.0312(10) 0.0346(12) -0.0040(8) -0.0153(9) 0.0094(9)
C20 0.0262(10) 0.0206(8) 0.0321(10) -0.0008(7) -0.0092(8) 0.0056(7)
O21 0.0216(7) 0.0315(7) 0.0300(7) -0.0044(6) -0.0043(6) 0.0074(5)
C22 0.0181(9) 0.0331(10) 0.0263(10) 0.0022(8) -0.0009(7) 0.0047(7)
C23 0.0247(10) 0.0434(12) 0.0365(12) 0.0052(9) -0.0021(9) 0.0012(9)
F24 0.0370(7) 0.0519(8) 0.0488(8) 0.0231(6) -0.0055(6) -0.0034(6)
F25 0.0398(8) 0.0532(8) 0.0514(9) 0.0047(7) -0.0071(6) -0.0189(6)
F26 0.0251(6) 0.0754(9) 0.0417(8) 0.0074(7) 0.0089(6) 0.0071(6)
C27 0.0214(10) 0.0383(10) 0.0305(11) 0.0012(8) -0.0015(8) 0.0088(8)
F28 0.0242(6) 0.0526(7) 0.0360(7) 0.0000(6) -0.0096(5) 0.0065(5)
F29 0.0421(7) 0.0491(7) 0.0439(8) -0.0007(6) -0.0016(6) 0.0272(6)
F30 0.0310(6) 0.0482(7) 0.0406(7) 0.0162(6) -0.0021(5) 0.0021(5)
C31 0.0224(9) 0.0304(9) 0.0304(10) -0.0014(8) -0.0020(8) 0.0082(7)

loop_
_atom_type_symbol
_atom_type_description
_atom_type_scat_dispersion_real
_atom_type_scat_dispersion_imag
_atom_type_scat_source
C C 0.0033 0.0016 'International Tables Vol C Tables 4.2.6.8 and 6.1.1.4'
H H 0 0 'International Tables Vol C Tables 4.2.6.8 and 6.1.1.4'
Cd Cd -0.8075 1.2024 'International Tables Vol C Tables 4.2.6.8 and 6.1.1.4'
F F 0.0171 0.0103 'International Tables Vol C Tables 4.2.6.8 and 6.1.1.4'
N N 0.0061 0.0033 'International Tables Vol C Tables 4.2.6.8 and 6.1.1.4'
O O 0.0106 0.006 'International Tables Vol C Tables 4.2.6.8 and 6.1.1.4'
S S 0.1246 0.1234 'International Tables Vol C Tables 4.2.6.8 and 6.1.1.4'
Si Si 0.0817 0.0704 'International Tables Vol C Tables 4.2.6.8 and 6.1.1.4'

loop_
_geom_angle_atom_site_label_1
_geom_angle_atom_site_label_2
_geom_angle_atom_site_label_3
_geom_angle
N1 Cd1 O21 136.04(6)
N1 Cd1 N11 119.19(6)
O21 Cd1 N11 89.33(5)
N1 Cd1 S11 126.91(5)
O21 Cd1 S11 79.22(4)
N11 Cd1 S11 93.04(4)
C20 S11 C31 106.09(9)
C20 S11 Cd1 103.09(6)
C31 S11 Cd1 96.40(6)
N1 Si1 C2 109.91(10)
N1 Si1 C4 112.04(11)
C2 Si1 C4 107.73(13)
N1 Si1 C3 112.51(11)
C2 Si1 C3 107.19(13)
C4 Si1 C3 107.21(13)
N1 Si2 C5 110.18(9)
N1 Si2 C7 113.02(10)
C5 Si2 C7 106.36(11)
N1 Si2 C6 112.20(10)
C5 Si2 C6 107.42(11)
C7 Si2 C6 107.34(11)
Si1 N1 Si2 128.08(9)
Si1 N1 Cd1 114.45(9)
Si2 N1 Cd1 117.40(9)
Si1 C2 H2A 109.5
Si1 C2 H2B 109.5
H2A C2 H2B 109.5
Si1 C2 H2C 109.5
H2A C2 H2C 109.5
H2B C2 H2C 109.5
Si1 C3 H3A 109.5
Si1 C3 H3B 109.5
H3A C3 H3B 109.5
Si1 C3 H3C 109.5
H3A C3 H3C 109.5
H3B C3 H3C 109.5
Si1 C4 H4A 109.5
Si1 C4 H4B 109.5
H4A C4 H4B 109.5
Si1 C4 H4C 109.5
H4A C4 H4C 109.5
H4B C4 H4C 109.5
Si2 C5 H5A 109.5
Si2 C5 H5B 109.5
H5A C5 H5B 109.5
Si2 C5 H5C 109.5
H5A C5 H5C 109.5
H5B C5 H5C 109.5
Si2 C6 H6A 109.5
Si2 C6 H6B 109.5
H6A C6 H6B 109.5
Si2 C6 H6C 109.5
H6A C6 H6C 109.5
H6B C6 H6C 109.5
Si2 C7 H7A 109.5
Si2 C7 H7B 109.5
H7A C7 H7B 109.5
Si2 C7 H7C 109.5
H7A C7 H7C 109.5
H7B C7 H7C 109.5
C13 N11 C12 108.96(16)
C13 N11 C14 111.25(15)
C12 N11 C14 107.58(15)
C13 N11 Cd1 115.43(12)
C12 N11 Cd1 102.85(11)
C14 N11 Cd1 110.17(11)
N11 C12 H12A 109.5
N11 C12 H12B 109.5
H12A C12 H12B 109.5
N11 C12 H12C 109.5
H12A C12 H12C 109.5
H12B C12 H12C 109.5
N11 C13 H13A 109.5
N11 C13 H13B 109.5
H13A C13 H13B 109.5
N11 C13 H13C 109.5
H13A C13 H13C 109.5
H13B C13 H13C 109.5
N11 C14 C15 114.78(15)
N11 C14 H14A 108.6
C15 C14 H14A 108.6
N11 C14 H14B 108.6
C15 C14 H14B 108.6
H14A C14 H14B 107.5
C16 C15 C20 116.7(2)
C16 C15 C14 118.32(19)
C20 C15 C14 124.97(17)
C17 C16 C15 122.1(2)
C17 C16 H16 119
C15 C16 H16 119
C18 C17 C16 120.2(2)
C18 C17 H17 119.9
C16 C17 H17 119.9
C17 C18 C19 119.6(2)
C17 C18 H18 120.2
C19 C18 H18 120.2
C20 C19 C18 120.3(2)
C20 C19 H19 119.8
C18 C19 H19 119.8
C19 C20 C15 121.17(19)
C19 C20 S11 113.81(16)
C15 C20 S11 124.76(15)
C22 O21 Cd1 120.80(12)
O21 C22 C27 107.41(16)
O21 C22 C23 109.31(16)
C27 C22 C23 108.84(15)
O21 C22 C31 116.02(15)
C27 C22 C31 106.12(15)
C23 C22 C31 108.91(16)
F25 C23 F26 106.99(17)
F25 C23 F24 107.01(17)
F26 C23 F24 106.16(18)
F25 C23 C22 113.31(18)
F26 C23 C22 113.63(17)
F24 C23 C22 109.30(16)
F28 C27 F29 107.22(15)
F28 C27 F30 106.35(16)
F29 C27 F30 106.63(16)
F28 C27 C22 112.79(16)
F29 C27 C22 113.43(17)
F30 C27 C22 109.99(15)
C22 C31 S11 112.43(12)
C22 C31 H31A 109.1
S11 C31 H31A 109.1
C22 C31 H31B 109.1
S11 C31 H31B 109.1
H31A C31 H31B 107.8

loop_
_geom_bond_atom_site_label_1
_geom_bond_atom_site_label_2
_geom_bond_distance
Cd1 N1 2.0849(15)
Cd1 O21 2.1504(13)
Cd1 N11 2.3384(15)
Cd1 S11 2.6563(5)
S11 C20 1.7918(19)
S11 C31 1.825(2)
Si1 N1 1.7098(18)
Si1 C2 1.873(3)
Si1 C4 1.876(2)
Si1 C3 1.880(3)
Si2 N1 1.7100(18)
Si2 C5 1.876(2)
Si2 C7 1.877(2)
Si2 C6 1.880(2)
C2 H2A 0.98
C2 H2B 0.98
C2 H2C 0.98
C3 H3A 0.98
C3 H3B 0.98
C3 H3C 0.98
C4 H4A 0.98
C4 H4B 0.98
C4 H4C 0.98
C5 H5A 0.98
C5 H5B 0.98
C5 H5C 0.98
C6 H6A 0.98
C6 H6B 0.98
C6 H6C 0.98
C7 H7A 0.98
C7 H7B 0.98
C7 H7C 0.98
N11 C13 1.477(2)
N11 C12 1.480(3)
N11 C14 1.487(2)
C12 H12A 0.98
C12 H12B 0.98
C12 H12C 0.98
C13 H13A 0.98
C13 H13B 0.98
C13 H13C 0.98
C14 C15 1.512(3)
C14 H14A 0.99
C14 H14B 0.99
C15 C16 1.401(3)
C15 C20 1.413(3)
C16 C17 1.384(3)
C16 H16 0.95
C17 C18 1.381(4)
C17 H17 0.95
C18 C19 1.391(3)
C18 H18 0.95
C19 C20 1.390(3)
C19 H19 0.95
O21 C22 1.354(2)
C22 C27 1.545(3)
C22 C23 1.549(3)
C22 C31 1.566(3)
C23 F25 1.323(3)
C23 F26 1.348(3)
C23 F24 1.349(2)
C27 F28 1.336(2)
C27 F29 1.342(2)
C27 F30 1.344(2)
C31 H31A 0.99
C31 H31B 0.99

loop_
_geom_torsion_atom_site_label_1
_geom_torsion_atom_site_label_2
_geom_torsion_atom_site_label_3
_geom_torsion_atom_site_label_4
_geom_torsion
N1 Cd1 S11 C20 -107.22(8)
O21 Cd1 S11 C20 112.12(7)
N11 Cd1 S11 C20 23.38(7)
N1 Cd1 S11 C31 144.58(9)
O21 Cd1 S11 C31 3.91(7)
N11 Cd1 S11 C31 -84.83(7)
C2 Si1 N1 Si2 153.50(14)
C4 Si1 N1 Si2 33.75(17)
C3 Si1 N1 Si2 -87.13(16)
C2 Si1 N1 Cd1 -29.48(14)
C4 Si1 N1 Cd1 -149.23(12)
C3 Si1 N1 Cd1 89.88(13)
C5 Si2 N1 Si1 168.48(13)
C7 Si2 N1 Si1 -72.69(15)
C6 Si2 N1 Si1 48.85(16)
C5 Si2 N1 Cd1 -8.46(13)
C7 Si2 N1 Cd1 110.36(12)
C6 Si2 N1 Cd1 -128.09(11)
O21 Cd1 N1 Si1 -14.40(14)
N11 Cd1 N1 Si1 109.67(9)
S11 Cd1 N1 Si1 -130.62(7)
O21 Cd1 N1 Si2 162.96(7)
N11 Cd1 N1 Si2 -72.97(11)
S11 Cd1 N1 Si2 46.73(12)
N1 Cd1 N11 C13 29.07(16)
O21 Cd1 N11 C13 173.97(14)
S11 Cd1 N11 C13 -106.86(13)
N1 Cd1 N11 C12 -89.44(13)
O21 Cd1 N11 C12 55.45(12)
S11 Cd1 N11 C12 134.62(11)
N1 Cd1 N11 C14 156.10(12)
O21 Cd1 N11 C14 -59.00(12)
S11 Cd1 N11 C14 20.17(12)
C13 N11 C14 C15 58.0(2)
C12 N11 C14 C15 177.29(16)
Cd1 N11 C14 C15 -71.31(16)
N11 C14 C15 C16 -103.9(2)
N11 C14 C15 C20 77.6(2)
C20 C15 C16 C17 -1.6(3)
C14 C15 C16 C17 179.78(19)
C15 C16 C17 C18 1.6(3)
C16 C17 C18 C19 -0.3(3)
C17 C18 C19 C20 -1.0(3)
C18 C19 C20 C15 1.0(3)
C18 C19 C20 S11 -173.37(16)
C16 C15 C20 C19 0.3(3)
C14 C15 C20 C19 178.81(17)
C16 C15 C20 S11 174.01(15)
C14 C15 C20 S11 -7.4(3)
C31 S11 C20 C19 -119.86(15)
Cd1 S11 C20 C19 139.41(13)
C31 S11 C20 C15 65.98(17)
Cd1 S11 C20 C15 -34.75(16)
N1 Cd1 O21 C22 -113.10(14)
N11 Cd1 O21 C22 113.22(13)
S11 Cd1 O21 C22 20.00(12)
Cd1 O21 C22 C27 -161.57(11)
Cd1 O21 C22 C23 80.49(17)
Cd1 O21 C22 C31 -43.1(2)
O21 C22 C23 F25 50.6(2)
C27 C22 C23 F25 -66.4(2)
C31 C22 C23 F25 178.28(16)
O21 C22 C23 F26 173.00(17)
C27 C22 C23 F26 56.0(2)
C31 C22 C23 F26 -59.3(2)
O21 C22 C23 F24 -68.6(2)
C27 C22 C23 F24 174.32(17)
C31 C22 C23 F24 59.0(2)
O21 C22 C27 F28 -62.6(2)
C23 C22 C27 F28 55.6(2)
C31 C22 C27 F28 172.72(15)
O21 C22 C27 F29 175.25(16)
C23 C22 C27 F29 -66.5(2)
C31 C22 C27 F29 50.6(2)
O21 C22 C27 F30 55.9(2)
C23 C22 C27 F30 174.19(16)
C31 C22 C27 F30 -68.74(19)
O21 C22 C31 S11 44.2(2)
C27 C22 C31 S11 163.38(13)
C23 C22 C31 S11 -79.59(17)
C20 S11 C31 C22 -128.98(13)
Cd1 S11 C31 C22 -23.35(13)

loop_
_platon_squeeze_void_nr
_platon_squeeze_void_average_x
_platon_squeeze_void_average_y
_platon_squeeze_void_average_z
_platon_squeeze_void_volume
_platon_squeeze_void_count_electrons
_platon_squeeze_void_content
1 0.000 0.000 0.000 208 26 ' '
